data_7108825
loop_
_publ_author_name
'Sheng-Chun Chen'
'Zhi-Hui Zhang'
'Qun Chen'
'Li-Qun Wang'
'Juan Xu'
'Ming-Yang He'
'Miao Du'
'Xiao-Ping Yang'
'Richard A.Jones'

_publ_section_title
;
 An efficient strategy to achieve hydrophilic polymeric silver(I)
 materials with exceptional antibacterial activity
;
_journal_name_full Chem.Commun.
_journal_page_first 1270
_journal_paper_doi 10.1039/c2cc36538c
_journal_volume 49
_journal_year 2012
_chemical_formula_moiety 'C38 H14 Ag8 F16 N2 O18'
_chemical_formula_sum 'C38 H14 Ag8 F16 N2 O18'
_chemical_formula_weight 1953.47
_chemical_name_systematic
;
?
;
_space_group_IT_number 14
_symmetry_cell_setting monoclinic
_symmetry_space_group_name_Hall '-P 2ybc'
_symmetry_space_group_name_H-M 'P 1 21/c 1'
_atom_sites_solution_hydrogens geom
_atom_sites_solution_primary direct
_atom_sites_solution_secondary difmap
_audit_creation_method SHELXL-97
_cell_angle_alpha 90.00
_cell_angle_beta 120.181(5)
_cell_angle_gamma 90.00
_cell_formula_units_Z 4
_cell_length_a 17.9401(17)
_cell_length_b 12.8038(11)
_cell_length_c 23.0195(16)
_cell_measurement_reflns_used 9750
_cell_measurement_temperature 296(2)
_cell_measurement_theta_max 28.50
_cell_measurement_theta_min 2.38
_cell_volume 4570.8(7)
_computing_cell_refinement 'Bruker SMART'
_computing_data_collection 'Bruker SMART'
_computing_data_reduction 'Bruker SAINT'
_computing_molecular_graphics 'Bruker SHELXTL'
_computing_publication_material 'Bruker SHELXTL'
_computing_structure_refinement 'SHELXL-97 (Sheldrick, 1997)'
_computing_structure_solution 'SHELXS-97 (Sheldrick, 1990)'
_diffrn_ambient_temperature 296(2)
_diffrn_measured_fraction_theta_full 0.981
_diffrn_measured_fraction_theta_max 0.981
_diffrn_measurement_device_type 'CCD area detector'
_diffrn_measurement_method 'phi and omega scans'
_diffrn_radiation_monochromator graphite
_diffrn_radiation_source 'fine-focus sealed tube'
_diffrn_radiation_type MoK\a
_diffrn_radiation_wavelength 0.71073
_diffrn_reflns_av_R_equivalents 0.0332
_diffrn_reflns_av_sigmaI/netI 0.0373
_diffrn_reflns_limit_h_max 21
_diffrn_reflns_limit_h_min -13
_diffrn_reflns_limit_k_max 15
_diffrn_reflns_limit_k_min -15
_diffrn_reflns_limit_l_max 26
_diffrn_reflns_limit_l_min -27
_diffrn_reflns_number 25557
_diffrn_reflns_theta_full 25.52
_diffrn_reflns_theta_max 25.52
_diffrn_reflns_theta_min 1.79
_exptl_absorpt_coefficient_mu 3.498
_exptl_absorpt_correction_T_max 0.465
_exptl_absorpt_correction_T_min 0.417
_exptl_absorpt_correction_type multi-scan
_exptl_absorpt_process_details sadabs
_exptl_crystal_colour colorless
_exptl_crystal_density_diffrn 2.839
_exptl_crystal_density_method 'not measured'
_exptl_crystal_description block
_exptl_crystal_F_000 3680
_exptl_crystal_size_max 0.26
_exptl_crystal_size_mid 0.24
_exptl_crystal_size_min 0.22
_refine_diff_density_max 1.280
_refine_diff_density_min -1.355
_refine_diff_density_rms 0.118
_refine_ls_extinction_method none
_refine_ls_goodness_of_fit_ref 1.003
_refine_ls_hydrogen_treatment constr
_refine_ls_matrix_type full
_refine_ls_number_parameters 777
_refine_ls_number_reflns 8358
_refine_ls_number_restraints 38
_refine_ls_restrained_S_all 1.009
_refine_ls_R_factor_all 0.0603
_refine_ls_R_factor_gt 0.0412
_refine_ls_shift/su_max 0.004
_refine_ls_shift/su_mean 0.000
_refine_ls_structure_factor_coef Fsqd
_refine_ls_weighting_details 'calc w=1/[\s^2^(Fo^2^)+(0.0334P)^2^+23.5503P] where P=(Fo^2^+2Fc^2^)/3'
_refine_ls_weighting_scheme calc
_refine_ls_wR_factor_gt 0.0895
_refine_ls_wR_factor_ref 0.0997
_reflns_number_gt 6406
_reflns_number_total 8358
_reflns_threshold_expression >2sigma(I)
_cod_data_source_file c2cc36538c.txt
_cod_data_source_block 1
_cod_original_sg_symbol_H-M P2(1)/c
_cod_database_code 7108825

loop_
_symmetry_equiv_pos_as_xyz
'x, y, z'
'-x, y+1/2, -z+1/2'
'-x, -y, -z'
'x, -y-1/2, z-1/2'

loop_
_atom_site_label
_atom_site_type_symbol
_atom_site_fract_x
_atom_site_fract_y
_atom_site_fract_z
_atom_site_U_iso_or_equiv
_atom_site_adp_type
_atom_site_occupancy
_atom_site_symmetry_multiplicity
_atom_site_calc_flag
_atom_site_refinement_flags
_atom_site_disorder_group
Ag1 Ag 0.55296(4) 0.96341(4) 0.97169(3) 0.05233(15) Uani 1 1 d . .
Ag2 Ag 0.41997(4) 0.72223(6) 0.92217(3) 0.0683(2) Uani 1 1 d . .
Ag3 Ag 0.54075(4) 0.83780(5) 0.80599(3) 0.05823(17) Uani 1 1 d . .
Ag4 Ag 0.41640(4) 0.80540(5) 0.65605(3) 0.05975(17) Uani 1 1 d . .
Ag5 Ag 0.53122(4) 0.57499(4) 0.70520(3) 0.04870(15) Uani 1 1 d . .
Ag6 Ag 0.40439(4) 0.57866(5) 0.76427(3) 0.05956(17) Uani 1 1 d . .
Ag7 Ag 0.55956(4) 0.46442(5) 0.97368(3) 0.0686(2) Uani 1 1 d . .
Ag8 Ag 0.52978(3) 0.79038(4) 1.05960(2) 0.04338(14) Uani 1 1 d . .
F1 F 0.8493(3) 1.1926(4) 1.1259(2) 0.0795(15) Uani 1 1 d . .
F2 F 0.9794(3) 1.0884(5) 1.1319(3) 0.109(2) Uani 1 1 d . .
F3 F 0.9547(4) 0.9567(5) 1.0313(3) 0.110(2) Uani 1 1 d . .
F4 F 0.7967(3) 0.9372(4) 0.9212(3) 0.0766(14) Uani 1 1 d . .
F5 F 0.2099(5) 1.0595(5) 0.8559(3) 0.112(2) Uani 1 1 d . .
F6 F 0.0543(4) 1.0078(7) 0.7568(5) 0.168(4) Uani 1 1 d . .
F7 F 0.0362(4) 0.8833(7) 0.6583(4) 0.163(3) Uani 1 1 d . .
F8 F 0.1708(6) 0.8078(5) 0.6572(3) 0.138(3) Uani 1 1 d . .
F9 F 0.7905(3) 0.8035(4) 1.0569(2) 0.0766(14) Uani 1 1 d . .
F10 F 0.9209(3) 0.7335(5) 1.0441(3) 0.0947(17) Uani 1 1 d . .
F11 F 0.8932(3) 0.5928(4) 0.9470(3) 0.0863(16) Uani 1 1 d . .
F12 F 0.7329(3) 0.5267(3) 0.8613(2) 0.0626(12) Uani 1 1 d . .
F13 F 0.7448(3) 0.7120(4) 0.8065(2) 0.0837(16) Uani 1 1 d . .
F14 F 0.9020(3) 0.6897(4) 0.8202(3) 0.0939(18) Uani 1 1 d . .
F15 F 0.9377(3) 0.7831(5) 0.7305(3) 0.0893(17) Uani 1 1 d . .
F16 F 0.8194(3) 0.8966(4) 0.6315(2) 0.0723(13) Uani 1 1 d . .
O1 O 0.6015(3) 1.1607(4) 0.9626(2) 0.0587(14) Uani 1 1 d . .
O2 O 0.6853(3) 1.2401(4) 1.0605(2) 0.0567(13) Uani 1 1 d . .
O3 O 0.6081(4) 0.9654(5) 0.8970(3) 0.0773(18) Uani 1 1 d . .
O4 O 0.6376(4) 1.1046(4) 0.8532(2) 0.0648(15) Uani 1 1 d U .
O5A O 0.4025(5) 0.9425(6) 0.9186(4) 0.067(2) Uani 0.715(5) 1 d PD 1
O6A O 0.3903(5) 1.0792(6) 0.8550(4) 0.062(2) Uani 0.715(5) 1 d PD 1
O7A O 0.3296(5) 0.7988(6) 0.7037(3) 0.0607(19) Uani 0.715(5) 1 d PD 1
O8A O 0.4145(5) 0.8934(7) 0.7962(5) 0.081(3) Uani 0.715(5) 1 d PD 1
O9A O 0.6233(9) 0.7915(6) 1.0193(3) 0.053(2) Uani 0.715(5) 1 d PD 1
O10A O 0.5416(5) 0.6910(9) 0.9312(5) 0.084(4) Uani 0.715(5) 1 d PD 1
O5B O 0.3516(13) 0.9994(17) 0.9200(7) 0.067(2) Uani 0.285(5) 1 d PD 2
O6B O 0.4328(9) 1.0249(17) 0.8786(10) 0.062(2) Uani 0.285(5) 1 d PD 2
O7B O 0.3977(11) 0.9052(14) 0.7413(9) 0.0607(19) Uani 0.285(5) 1 d PD 2
O8B O 0.4057(11) 0.8221(16) 0.8080(8) 0.081(3) Uani 0.285(5) 1 d PD 2
O9B O 0.635(3) 0.756(2) 1.0319(7) 0.053(2) Uani 0.285(5) 1 d PD 2
O10B O 0.5478(12) 0.759(2) 0.9185(8) 0.084(4) Uani 0.285(5) 1 d PD 2
O11 O 0.5541(4) 0.5148(5) 0.8663(3) 0.0783(17) Uani 1 1 d U .
O12 O 0.5531(3) 0.6488(4) 0.8060(2) 0.0521(12) Uani 1 1 d U .
O13 O 0.6146(3) 0.8888(4) 0.7526(2) 0.0523(12) Uani 1 1 d . .
O14 O 0.5524(3) 0.7623(4) 0.6769(2) 0.0478(11) Uani 1 1 d . .
O15 O 0.5710(3) 0.9088(4) 0.5962(3) 0.0646(15) Uani 1 1 d U .
O16 O 0.6635(3) 0.9786(4) 0.5703(2) 0.0556(13) Uani 1 1 d . .
O17 O 0.3219(3) 0.6339(5) 0.8116(2) 0.0637(15) Uani 1 1 d . .
N1 N 0.1785(4) 0.6086(5) 0.7421(3) 0.0539(15) Uani 1 1 d . .
C1 C 0.6730(4) 1.1811(5) 1.0135(3) 0.0432(16) Uani 1 1 d . .
C2 C 0.7483(4) 1.1238(5) 1.0170(3) 0.0424(15) Uani 1 1 d . .
C3 C 0.8313(5) 1.1316(6) 1.0728(3) 0.0548(19) Uani 1 1 d . .
C4 C 0.8992(5) 1.0774(7) 1.0770(4) 0.070(2) Uani 1 1 d . .
C5 C 0.8885(5) 1.0123(7) 1.0274(5) 0.069(2) Uani 1 1 d . .
C6 C 0.8078(5) 1.0032(6) 0.9712(4) 0.0559(19) Uani 1 1 d . .
C7 C 0.7382(4) 1.0579(5) 0.9649(3) 0.0415(15) Uani 1 1 d . .
C8 C 0.6535(5) 1.0423(6) 0.9001(4) 0.0509(18) Uani 1 1 d . .
C9 C 0.3616(5) 0.9983(6) 0.8672(4) 0.059(2) Uani 1 1 d D .
C10 C 0.2789(4) 0.9611(5) 0.8104(3) 0.0398(15) Uani 1 1 d . .
C11 C 0.2037(6) 0.9967(6) 0.8069(4) 0.060(2) Uani 1 1 d . .
C12 C 0.1251(6) 0.9710(8) 0.7577(6) 0.081(3) Uani 1 1 d . .
C13 C 0.1165(6) 0.9095(9) 0.7093(5) 0.087(3) Uani 1 1 d . .
C14 C 0.1859(7) 0.8708(7) 0.7077(4) 0.070(3) Uani 1 1 d . .
C15 C 0.2707(5) 0.8958(5) 0.7592(3) 0.0459(17) Uani 1 1 d . .
C16 C 0.3447(6) 0.8577(6) 0.7538(5) 0.067(2) Uani 1 1 d D .
C17 C 0.6140(5) 0.7333(6) 0.9735(3) 0.0491(17) Uani 1 1 d D .
C18 C 0.6883(4) 0.7004(5) 0.9649(3) 0.0385(14) Uani 1 1 d . .
C19 C 0.7732(5) 0.7345(6) 1.0078(3) 0.0498(18) Uani 1 1 d . .
C20 C 0.8408(5) 0.6991(6) 1.0020(4) 0.057(2) Uani 1 1 d . .
C21 C 0.8260(5) 0.6286(6) 0.9524(4) 0.0545(19) Uani 1 1 d . .
C22 C 0.7441(5) 0.5948(5) 0.9094(3) 0.0447(16) Uani 1 1 d . .
C23 C 0.6750(4) 0.6305(5) 0.9137(3) 0.0377(14) Uani 1 1 d . .
C24 C 0.5861(5) 0.5956(6) 0.8592(3) 0.0477(17) Uani 1 1 d . .
C25 C 0.6128(4) 0.8243(5) 0.7113(3) 0.0414(15) Uani 1 1 d . .
C26 C 0.6971(4) 0.8147(5) 0.7099(3) 0.0355(14) Uani 1 1 d . .
C27 C 0.7609(5) 0.7583(6) 0.7612(3) 0.0503(18) Uani 1 1 d . .
C28 C 0.8406(5) 0.7467(6) 0.7689(4) 0.060(2) Uani 1 1 d . .
C29 C 0.8590(5) 0.7938(6) 0.7243(4) 0.058(2) Uani 1 1 d . .
C30 C 0.7969(4) 0.8523(6) 0.6731(3) 0.0461(16) Uani 1 1 d . .
C31 C 0.7143(4) 0.8638(5) 0.6635(3) 0.0347(14) Uani 1 1 d . .
C32 C 0.6450(4) 0.9235(5) 0.6049(3) 0.0376(14) Uani 1 1 d . .
C33 C 0.2465(5) 0.6388(6) 0.7984(3) 0.0514(18) Uani 1 1 d . .
H33A H 0.2367 0.6666 0.8313 0.062 Uiso 1 1 calc R .
C34 C 0.1863(6) 0.5596(7) 0.6887(4) 0.074(3) Uani 1 1 d . .
H34A H 0.2452 0.5397 0.7054 0.111 Uiso 1 1 calc R .
H34B H 0.1688 0.6080 0.6522 0.111 Uiso 1 1 calc R .
H34C H 0.1502 0.4988 0.6731 0.111 Uiso 1 1 calc R .
C35 C 0.0931(6) 0.6197(10) 0.7323(5) 0.102(4) Uani 1 1 d . .
H35A H 0.0964 0.6530 0.7709 0.152 Uiso 1 1 calc R .
H35B H 0.0672 0.5520 0.7263 0.152 Uiso 1 1 calc R .
H35C H 0.0587 0.6615 0.6931 0.152 Uiso 1 1 calc R .
N2 N 0.1578(5) 0.8699(6) 0.4861(3) 0.072(2) Uani 1 1 d D .
O18A O 0.2909(17) 0.847(3) 0.5569(18) 0.084(7) Uani 0.409(8) 1 d PD 1
C36A C 0.2409(10) 0.8996(15) 0.4940(11) 0.066(3) Uani 0.409(8) 1 d PD 1
H36A H 0.2561 0.9388 0.4675 0.079 Uiso 0.409(8) 1 calc PR 1
C37A C 0.0915(14) 0.912(2) 0.4251(9) 0.092(5) Uani 0.409(8) 1 d PD 1
H37A H 0.0393 0.8733 0.4106 0.139 Uiso 0.409(8) 1 calc PR 1
H37B H 0.1080 0.9077 0.3914 0.139 Uiso 0.409(8) 1 calc PR 1
H37C H 0.0823 0.9839 0.4318 0.139 Uiso 0.409(8) 1 calc PR 1
C38A C 0.1568(19) 0.820(2) 0.5394(10) 0.094(5) Uani 0.409(8) 1 d PD 1
H38A H 0.1001 0.7927 0.5247 0.141 Uiso 0.409(8) 1 calc PR 1
H38B H 0.1722 0.8684 0.5754 0.141 Uiso 0.409(8) 1 calc PR 1
H38C H 0.1975 0.7631 0.5550 0.141 Uiso 0.409(8) 1 calc PR 1
O18B O 0.3131(9) 0.873(2) 0.5483(12) 0.084(7) Uani 0.591(8) 1 d PD 2
C36B C 0.2364(9) 0.8362(11) 0.5464(7) 0.066(3) Uani 0.591(8) 1 d PD 2
H36B H 0.2367 0.7953 0.5800 0.079 Uiso 0.591(8) 1 calc PR 2
C37B C 0.1557(14) 0.9290(14) 0.4345(8) 0.092(5) Uani 0.591(8) 1 d PD 2
H37D H 0.1082 0.9067 0.3921 0.139 Uiso 0.591(8) 1 calc PR 2
H37E H 0.2086 0.9196 0.4343 0.139 Uiso 0.591(8) 1 calc PR 2
H37F H 0.1487 1.0015 0.4414 0.139 Uiso 0.591(8) 1 calc PR 2
C38B C 0.0855(10) 0.8304(15) 0.4883(9) 0.094(5) Uani 0.591(8) 1 d PD 2
H38D H 0.0502 0.7902 0.4486 0.141 Uiso 0.591(8) 1 calc PR 2
H38E H 0.0524 0.8874 0.4908 0.141 Uiso 0.591(8) 1 calc PR 2
H38F H 0.1048 0.7867 0.5272 0.141 Uiso 0.591(8) 1 calc PR 2

loop_
_atom_site_aniso_label
_atom_site_aniso_U_11
_atom_site_aniso_U_22
_atom_site_aniso_U_33
_atom_site_aniso_U_23
_atom_site_aniso_U_13
_atom_site_aniso_U_12
Ag1 0.0618(4) 0.0559(3) 0.0486(3) -0.0022(2) 0.0347(3) 0.0022(3)
Ag2 0.0443(3) 0.1002(5) 0.0482(3) -0.0248(3) 0.0143(3) 0.0014(3)
Ag3 0.0616(4) 0.0623(4) 0.0661(4) -0.0217(3) 0.0435(3) -0.0112(3)
Ag4 0.0495(4) 0.0788(4) 0.0533(3) -0.0064(3) 0.0276(3) -0.0010(3)
Ag5 0.0604(4) 0.0510(3) 0.0426(3) -0.0031(2) 0.0317(3) 0.0043(3)
Ag6 0.0529(4) 0.0745(4) 0.0523(3) -0.0111(3) 0.0271(3) -0.0059(3)
Ag7 0.0690(4) 0.0780(4) 0.0451(3) -0.0157(3) 0.0186(3) -0.0318(3)
Ag8 0.0419(3) 0.0493(3) 0.0383(3) -0.0031(2) 0.0196(2) 0.0025(2)
F1 0.067(3) 0.094(4) 0.045(2) -0.011(2) 0.004(2) -0.010(3)
F2 0.049(3) 0.130(5) 0.089(4) 0.017(4) -0.008(3) 0.012(3)
F3 0.069(4) 0.126(5) 0.129(5) 0.030(4) 0.045(4) 0.047(4)
F4 0.088(4) 0.071(3) 0.089(3) -0.002(3) 0.058(3) 0.014(3)
F5 0.166(6) 0.095(4) 0.149(5) -0.044(4) 0.133(5) -0.018(4)
F6 0.073(5) 0.163(7) 0.283(11) 0.016(7) 0.101(6) 0.028(5)
F7 0.075(4) 0.187(8) 0.124(6) -0.003(5) -0.025(4) -0.032(5)
F8 0.234(9) 0.105(5) 0.078(4) -0.039(4) 0.082(5) -0.042(5)
F9 0.077(3) 0.084(3) 0.057(3) -0.028(2) 0.025(2) -0.017(3)
F10 0.048(3) 0.130(5) 0.077(3) -0.007(3) 0.010(3) -0.018(3)
F11 0.064(3) 0.112(4) 0.105(4) 0.019(3) 0.058(3) 0.025(3)
F12 0.091(3) 0.054(2) 0.070(3) -0.004(2) 0.060(3) 0.009(2)
F13 0.077(3) 0.110(4) 0.064(3) 0.052(3) 0.035(3) 0.015(3)
F14 0.065(3) 0.111(4) 0.075(3) 0.043(3) 0.013(3) 0.038(3)
F15 0.044(3) 0.128(5) 0.095(4) 0.024(3) 0.034(3) 0.028(3)
F16 0.059(3) 0.103(4) 0.074(3) 0.025(3) 0.048(3) 0.013(3)
O1 0.045(3) 0.088(4) 0.040(3) -0.020(3) 0.019(2) 0.001(3)
O2 0.057(3) 0.065(3) 0.049(3) -0.025(2) 0.028(2) -0.017(3)
O3 0.079(4) 0.102(5) 0.067(4) -0.045(3) 0.049(3) -0.051(4)
O4 0.073(4) 0.078(4) 0.040(3) -0.004(3) 0.026(2) 0.015(3)
O5A 0.060(5) 0.071(5) 0.054(4) 0.008(4) 0.016(4) -0.014(4)
O6A 0.067(6) 0.065(6) 0.057(5) -0.017(4) 0.033(4) -0.025(4)
O7A 0.072(5) 0.075(5) 0.047(4) -0.027(3) 0.039(4) -0.011(4)
O8A 0.049(4) 0.082(6) 0.115(7) -0.056(6) 0.043(4) -0.016(5)
O9A 0.064(6) 0.048(7) 0.054(4) -0.011(4) 0.035(4) 0.008(6)
O10A 0.048(4) 0.134(10) 0.076(5) -0.051(7) 0.034(4) -0.004(6)
O5B 0.060(5) 0.071(5) 0.054(4) 0.008(4) 0.016(4) -0.014(4)
O6B 0.067(6) 0.065(6) 0.057(5) -0.017(4) 0.033(4) -0.025(4)
O7B 0.072(5) 0.075(5) 0.047(4) -0.027(3) 0.039(4) -0.011(4)
O8B 0.049(4) 0.082(6) 0.115(7) -0.056(6) 0.043(4) -0.016(5)
O9B 0.064(6) 0.048(7) 0.054(4) -0.011(4) 0.035(4) 0.008(6)
O10B 0.048(4) 0.134(10) 0.076(5) -0.051(7) 0.034(4) -0.004(6)
O11 0.075(4) 0.084(4) 0.075(4) 0.000(3) 0.037(3) -0.032(3)
O12 0.065(3) 0.050(3) 0.035(2) -0.008(2) 0.020(2) 0.004(2)
O13 0.068(3) 0.057(3) 0.042(3) -0.004(2) 0.036(2) -0.006(3)
O14 0.046(3) 0.055(3) 0.045(3) -0.002(2) 0.026(2) -0.011(2)
O15 0.049(3) 0.086(4) 0.065(3) 0.041(3) 0.033(3) 0.024(3)
O16 0.049(3) 0.071(3) 0.047(3) 0.028(2) 0.024(2) 0.005(2)
O17 0.046(3) 0.096(4) 0.045(3) -0.015(3) 0.020(2) 0.000(3)
N1 0.045(4) 0.070(4) 0.047(3) -0.014(3) 0.023(3) -0.010(3)
C1 0.043(4) 0.052(4) 0.034(3) 0.000(3) 0.019(3) -0.006(3)
C2 0.043(4) 0.046(4) 0.036(3) 0.005(3) 0.018(3) -0.006(3)
C3 0.050(5) 0.058(5) 0.043(4) 0.003(3) 0.013(3) -0.006(4)
C4 0.048(5) 0.080(6) 0.059(5) 0.012(5) 0.009(4) 0.003(4)
C5 0.044(5) 0.078(6) 0.077(6) 0.028(5) 0.025(4) 0.019(4)
C6 0.062(5) 0.050(4) 0.071(5) 0.010(4) 0.045(4) 0.007(4)
C7 0.037(4) 0.049(4) 0.038(3) 0.007(3) 0.019(3) -0.005(3)
C8 0.055(5) 0.063(5) 0.043(4) -0.012(3) 0.031(4) -0.004(4)
C9 0.070(6) 0.045(4) 0.050(4) 0.001(3) 0.022(4) -0.017(4)
C10 0.048(4) 0.039(3) 0.039(3) 0.004(3) 0.027(3) -0.006(3)
C11 0.070(6) 0.064(5) 0.065(5) -0.007(4) 0.049(5) -0.008(4)
C12 0.049(6) 0.084(7) 0.105(8) 0.008(6) 0.035(6) 0.002(5)
C13 0.059(6) 0.097(8) 0.072(6) 0.006(6) 0.009(5) -0.008(5)
C14 0.107(8) 0.059(5) 0.041(4) -0.013(4) 0.034(5) -0.016(5)
C15 0.065(5) 0.035(3) 0.054(4) 0.006(3) 0.042(4) 0.001(3)
C16 0.078(6) 0.050(5) 0.099(7) 0.018(5) 0.064(6) 0.011(4)
C17 0.054(5) 0.053(4) 0.042(4) -0.001(3) 0.026(3) 0.007(3)
C18 0.046(4) 0.039(3) 0.036(3) 0.001(3) 0.025(3) 0.001(3)
C19 0.059(5) 0.050(4) 0.038(4) -0.001(3) 0.023(3) -0.008(3)
C20 0.039(4) 0.074(5) 0.054(4) 0.012(4) 0.021(4) -0.003(4)
C21 0.051(5) 0.063(5) 0.064(5) 0.015(4) 0.040(4) 0.012(4)
C22 0.060(5) 0.042(4) 0.046(4) 0.007(3) 0.038(4) 0.006(3)
C23 0.046(4) 0.037(3) 0.036(3) 0.005(3) 0.026(3) -0.001(3)
C24 0.052(4) 0.051(4) 0.045(4) -0.010(3) 0.028(3) -0.007(3)
C25 0.046(4) 0.048(4) 0.032(3) 0.012(3) 0.021(3) 0.002(3)
C26 0.040(4) 0.038(3) 0.028(3) -0.004(2) 0.017(3) -0.001(3)
C27 0.051(5) 0.056(4) 0.041(4) 0.013(3) 0.021(3) 0.003(3)
C28 0.049(5) 0.067(5) 0.048(4) 0.017(4) 0.013(4) 0.018(4)
C29 0.042(4) 0.074(5) 0.055(4) 0.005(4) 0.021(4) 0.016(4)
C30 0.044(4) 0.056(4) 0.042(4) 0.008(3) 0.025(3) 0.005(3)
C31 0.039(4) 0.034(3) 0.031(3) 0.003(2) 0.018(3) 0.002(3)
C32 0.032(4) 0.048(4) 0.033(3) 0.000(3) 0.016(3) 0.005(3)
C33 0.056(5) 0.058(5) 0.045(4) -0.011(3) 0.029(4) -0.008(4)
C34 0.068(6) 0.094(7) 0.045(4) -0.022(4) 0.018(4) -0.002(5)
C35 0.071(7) 0.141(10) 0.095(7) -0.044(7) 0.044(6) -0.026(7)
N2 0.072(5) 0.085(5) 0.058(4) -0.019(4) 0.031(4) -0.004(4)
O18A 0.053(9) 0.098(15) 0.076(8) -0.035(7) 0.015(7) -0.002(9)
C36A 0.060(8) 0.061(7) 0.087(9) -0.039(6) 0.045(7) -0.016(6)
C37A 0.104(14) 0.107(11) 0.074(9) -0.008(8) 0.050(11) -0.010(11)
C38A 0.093(12) 0.110(11) 0.088(11) -0.011(10) 0.052(8) 0.003(10)
O18B 0.053(9) 0.098(15) 0.076(8) -0.035(7) 0.015(7) -0.002(9)
C36B 0.060(8) 0.061(7) 0.087(9) -0.039(6) 0.045(7) -0.016(6)
C37B 0.104(14) 0.107(11) 0.074(9) -0.008(8) 0.050(11) -0.010(11)
C38B 0.093(12) 0.110(11) 0.088(11) -0.011(10) 0.052(8) 0.003(10)

loop_
_atom_type_symbol
_atom_type_description
_atom_type_scat_dispersion_real
_atom_type_scat_dispersion_imag
_atom_type_scat_source
C C 0.0033 0.0016 'International Tables Vol C Tables 4.2.6.8 and 6.1.1.4'
H H 0.0000 0.0000 'International Tables Vol C Tables 4.2.6.8 and 6.1.1.4'
Ag Ag -0.8971 1.1015 'International Tables Vol C Tables 4.2.6.8 and 6.1.1.4'
F F 0.0171 0.0103 'International Tables Vol C Tables 4.2.6.8 and 6.1.1.4'
N N 0.0061 0.0033 'International Tables Vol C Tables 4.2.6.8 and 6.1.1.4'
O O 0.0106 0.0060 'International Tables Vol C Tables 4.2.6.8 and 6.1.1.4'

loop_
_geom_angle_atom_site_label_1
_geom_angle_atom_site_label_2
_geom_angle_atom_site_label_3
_geom_angle
_geom_angle_site_symmetry_1
_geom_angle_site_symmetry_3
O5B Ag1 O6B 143.0(8) 3_677 .
O5B Ag1 O5A 129.3(4) 3_677 .
O6B Ag1 O5A 42.0(4) . .
O5B Ag1 O3 115.9(4) 3_677 .
O6B Ag1 O3 81.8(4) . .
O5A Ag1 O3 114.3(2) . .
O5B Ag1 O9A 76.5(6) 3_677 .
O6B Ag1 O9A 138.2(6) . .
O5A Ag1 O9A 108.8(4) . .
O3 Ag1 O9A 91.4(3) . .
O5B Ag1 O5A 27.7(5) 3_677 3_677
O6B Ag1 O5A 116.5(5) . 3_677
O5A Ag1 O5A 106.0(2) . 3_677
O3 Ag1 O5A 132.7(2) . 3_677
O9A Ag1 O5A 98.3(2) . 3_677
O5B Ag1 Ag1 75.1(5) 3_677 3_677
O6B Ag1 Ag1 77.9(4) . 3_677
O5A Ag1 Ag1 55.9(2) . 3_677
O3 Ag1 Ag1 155.87(18) . 3_677
O9A Ag1 Ag1 112.4(3) . 3_677
O5A Ag1 Ag1 50.12(19) 3_677 3_677
O5B Ag1 Ag8 73.2(5) 3_677 .
O6B Ag1 Ag8 118.4(4) . .
O5A Ag1 Ag8 76.54(17) . .
O3 Ag1 Ag8 134.93(17) . .
O9A Ag1 Ag8 45.8(3) . .
O5A Ag1 Ag8 76.87(16) 3_677 .
Ag1 Ag1 Ag8 67.57(2) 3_677 .
O10A Ag2 O2 165.8(3) . 3_677
O10A Ag2 O10B 23.2(6) . .
O2 Ag2 O10B 154.7(7) 3_677 .
O10A Ag2 O17 100.1(2) . .
O2 Ag2 O17 93.17(17) 3_677 .
O10B Ag2 O17 104.4(5) . .
O10A Ag2 Ag8 81.3(2) . .
O2 Ag2 Ag8 84.78(12) 3_677 .
O10B Ag2 Ag8 80.9(5) . .
O17 Ag2 Ag8 170.01(14) . .
O10A Ag2 Ag7 93.4(3) . 3_667
O2 Ag2 Ag7 79.32(15) 3_677 3_667
O10B Ag2 Ag7 114.5(5) . 3_667
O17 Ag2 Ag7 100.17(14) . 3_667
Ag8 Ag2 Ag7 69.85(2) . 3_667
O8A Ag3 O13 131.9(3) . .
O8A Ag3 O7B 28.5(4) . .
O13 Ag3 O7B 106.9(4) . .
O8A Ag3 O12 113.4(3) . .
O13 Ag3 O12 101.85(17) . .
O7B Ag3 O12 115.4(4) . .
O8A Ag3 O3 85.1(2) . .
O13 Ag3 O3 95.69(18) . .
O7B Ag3 O3 101.9(4) . .
O12 Ag3 O3 131.3(2) . .
O8A Ag3 O8B 23.7(4) . .
O13 Ag3 O8B 150.4(4) . .
O7B Ag3 O8B 44.0(5) . .
O12 Ag3 O8B 90.5(5) . .
O3 Ag3 O8B 96.0(5) . .
O8A Ag3 Ag4 78.8(2) . .
O13 Ag3 Ag4 74.05(12) . .
O7B Ag3 Ag4 53.0(4) . .
O12 Ag3 Ag4 83.09(11) . .
O3 Ag3 Ag4 145.64(17) . .
O8B Ag3 Ag4 81.0(4) . .
O8A Ag3 Ag5 50.6(3) . 2_656
O13 Ag3 Ag5 90.28(13) . 2_656
O7B Ag3 Ag5 49.9(4) . 2_656
O12 Ag3 Ag5 163.81(13) . 2_656
O3 Ag3 Ag5 56.66(17) . 2_656
O8B Ag3 Ag5 73.9(5) . 2_656
Ag4 Ag3 Ag5 90.11(2) . 2_656
O14 Ag4 O7A 141.9(2) . .
O14 Ag4 O18A 131.4(11) . .
O7A Ag4 O18A 85.6(10) . .
O14 Ag4 O18B 119.4(5) . .
O7A Ag4 O18B 98.6(6) . .
O18A Ag4 O18B 15.1(11) . .
O14 Ag4 O7B 120.3(4) . .
O7A Ag4 O7B 42.2(4) . .
O18A Ag4 O7B 102.0(13) . .
O18B Ag4 O7B 106.8(9) . .
O14 Ag4 Ag3 72.64(11) . .
O7A Ag4 Ag3 75.67(17) . .
O18A Ag4 Ag3 151.1(12) . .
O18B Ag4 Ag3 150.2(7) . .
O7B Ag4 Ag3 49.7(5) . .
O12 Ag5 O6B 156.9(5) . 2_646
O12 Ag5 O6A 134.4(2) . 2_646
O6B Ag5 O6A 23.2(5) 2_646 2_646
O12 Ag5 O7B 94.2(4) . 2_646
O6B Ag5 O7B 83.6(6) 2_646 2_646
O6A Ag5 O7B 90.1(4) 2_646 2_646
O12 Ag5 O8A 120.6(2) . 2_646
O6B Ag5 O8A 59.0(5) 2_646 2_646
O6A Ag5 O8A 71.0(3) 2_646 2_646
O7B Ag5 O8A 26.5(4) 2_646 2_646
O12 Ag5 O14 84.39(16) . .
O6B Ag5 O14 84.9(5) 2_646 .
O6A Ag5 O14 68.3(2) 2_646 .
O7B Ag5 O14 146.3(4) 2_646 .
O8A Ag5 O14 138.6(2) 2_646 .
O12 Ag5 Ag6 51.12(13) . .
O6B Ag5 Ag6 152.0(5) 2_646 .
O6A Ag5 Ag6 171.73(18) 2_646 .
O7B Ag5 Ag6 95.7(3) 2_646 .
O8A Ag5 Ag6 112.46(19) 2_646 .
O14 Ag5 Ag6 108.90(11) . .
O12 Ag5 Ag3 108.40(12) . 2_646
O6B Ag5 Ag3 86.8(5) 2_646 2_646
O6A Ag5 Ag3 107.25(19) 2_646 2_646
O7B Ag5 Ag3 46.7(5) 2_646 2_646
O8A Ag5 Ag3 44.10(19) 2_646 2_646
O14 Ag5 Ag3 162.80(10) . 2_646
Ag6 Ag5 Ag3 73.01(2) . 2_646
O17 Ag6 O4 123.99(19) . 2_646
O17 Ag6 O13 107.57(19) . 2_646
O4 Ag6 O13 91.07(17) 2_646 2_646
O17 Ag6 O12 120.83(17) . .
O4 Ag6 O12 93.02(17) 2_646 .
O13 Ag6 O12 116.86(16) 2_646 .
O17 Ag6 Ag5 162.97(15) . .
O4 Ag6 Ag5 54.35(14) 2_646 .
O13 Ag6 Ag5 89.44(11) 2_646 .
O12 Ag6 Ag5 46.93(10) . .
O16 Ag7 O15 154.93(19) 4_576 2_646
O16 Ag7 O11 120.48(19) 4_576 .
O15 Ag7 O11 82.08(19) 2_646 .
O16 Ag7 Ag7 84.67(13) 4_576 3_667
O15 Ag7 Ag7 71.78(13) 2_646 3_667
O11 Ag7 Ag7 128.39(16) . 3_667
O16 Ag7 Ag2 76.96(15) 4_576 3_667
O15 Ag7 Ag2 89.14(16) 2_646 3_667
O11 Ag7 Ag2 147.57(16) . 3_667
Ag7 Ag7 Ag2 76.83(3) 3_667 3_667
O1 Ag8 O9A 144.0(2) 3_677 .
O1 Ag8 O9B 154.3(5) 3_677 .
O9A Ag8 O9B 13.0(7) . .
O1 Ag8 O6A 96.8(2) 3_677 3_677
O9A Ag8 O6A 94.0(3) . 3_677
O9B Ag8 O6A 97.0(8) . 3_677
O1 Ag8 Ag2 76.98(11) 3_677 .
O9A Ag8 Ag2 78.1(2) . .
O9B Ag8 Ag2 81.0(6) . .
O6A Ag8 Ag2 153.36(19) 3_677 .
O1 Ag8 Ag1 96.88(15) 3_677 .
O9A Ag8 Ag1 51.55(19) . .
O9B Ag8 Ag1 64.5(7) . .
O6A Ag8 Ag1 79.75(17) 3_677 .
Ag2 Ag8 Ag1 75.42(2) . .
C1 O1 Ag8 128.3(4) . 3_677
C1 O2 Ag2 120.2(4) . 3_677
C8 O3 Ag1 117.5(4) . .
C8 O3 Ag3 126.7(5) . .
Ag1 O3 Ag3 114.1(2) . .
C8 O4 Ag6 132.7(5) . 2_656
C9 O5A Ag1 113.5(6) . .
C9 O5A Ag1 114.2(6) . 3_677
Ag1 O5A Ag1 74.0(2) . 3_677
C9 O6A Ag5 122.2(6) . 2_656
C9 O6A Ag8 122.1(6) . 3_677
Ag5 O6A Ag8 101.7(3) 2_656 3_677
C16 O7A Ag4 120.9(6) . .
C16 O8A Ag3 122.0(7) . .
C16 O8A Ag5 125.4(8) . 2_656
Ag3 O8A Ag5 85.3(3) . 2_656
C17 O9A Ag8 122.2(10) . .
C17 O9A Ag1 109.6(6) . .
Ag8 O9A Ag1 82.7(3) . .
C17 O10A Ag2 126.3(7) . .
C9 O5B Ag1 130.1(12) . 3_677
C9 O6B Ag1 120.0(14) . .
C9 O6B Ag5 125.2(13) . 2_656
Ag1 O6B Ag5 109.7(5) . 2_656
C16 O7B O8B 44.0(9) . .
C16 O7B Ag3 112.1(13) . .
O8B O7B Ag3 70.0(9) . .
C16 O7B Ag4 110.0(10) . .
O8B O7B Ag4 112.3(11) . .
Ag3 O7B Ag4 77.2(5) . .
C16 O7B Ag5 123.6(11) . 2_656
O8B O7B Ag5 106.8(10) . 2_656
Ag3 O7B Ag5 83.4(5) . 2_656
Ag4 O7B Ag5 126.3(5) . 2_656
C16 O8B O7B 44.8(9) . .
C16 O8B Ag3 109.0(14) . .
O7B O8B Ag3 66.1(9) . .
C17 O9B Ag8 120(3) . .
C17 O10B Ag2 110.4(16) . .
C24 O11 Ag7 123.8(5) . .
C24 O12 Ag5 120.4(4) . .
C24 O12 Ag3 122.5(4) . .
Ag5 O12 Ag3 115.50(19) . .
C24 O12 Ag6 94.0(4) . .
Ag5 O12 Ag6 81.95(14) . .
Ag3 O12 Ag6 106.14(18) . .
C25 O13 Ag3 114.6(4) . .
C25 O13 Ag6 125.9(4) . 2_656
Ag3 O13 Ag6 107.01(19) . 2_656
C25 O14 Ag4 118.0(4) . .
C25 O14 Ag5 128.6(4) . .
Ag4 O14 Ag5 90.00(15) . .
C32 O15 Ag7 136.5(4) . 2_656
C32 O16 Ag7 118.7(4) . 4_575
C33 O17 Ag6 140.5(5) . .
C33 O17 Ag2 110.5(4) . .
Ag6 O17 Ag2 108.8(2) . .
C33 N1 C35 120.9(7) . .
C33 N1 C34 121.7(7) . .
C35 N1 C34 117.4(7) . .
O2 C1 O1 126.1(7) . .
O2 C1 C2 119.1(6) . .
O1 C1 C2 114.7(6) . .
C3 C2 C7 116.7(7) . .
C3 C2 C1 121.9(6) . .
C7 C2 C1 121.4(6) . .
F1 C3 C4 115.6(7) . .
F1 C3 C2 122.3(7) . .
C4 C3 C2 122.0(7) . .
C5 C4 C3 120.9(7) . .
C5 C4 F2 118.8(9) . .
C3 C4 F2 120.3(9) . .
F3 C5 C4 121.7(8) . .
F3 C5 C6 119.5(9) . .
C4 C5 C6 118.8(8) . .
F4 C6 C7 119.3(7) . .
F4 C6 C5 118.9(7) . .
C7 C6 C5 121.8(8) . .
C6 C7 C2 119.8(6) . .
C6 C7 C8 116.5(6) . .
C2 C7 C8 123.8(6) . .
O4 C8 O3 126.2(7) . .
O4 C8 C7 116.4(7) . .
O3 C8 C7 117.4(7) . .
O6B C9 O6A 46.3(10) . .
O6B C9 O5A 84.4(12) . .
O6A C9 O5A 124.8(8) . .
O6B C9 O5B 114.5(14) . .
O6A C9 O5B 117.5(11) . .
O5A C9 O5B 54.6(10) . .
O6B C9 C10 139.4(12) . .
O6A C9 C10 114.4(7) . .
O5A C9 C10 120.1(7) . .
O5B C9 C10 106.1(11) . .
C11 C10 C15 117.6(7) . .
C11 C10 C9 117.4(7) . .
C15 C10 C9 125.0(7) . .
C12 C11 F5 117.9(9) . .
C12 C11 C10 123.4(8) . .
F5 C11 C10 118.7(8) . .
C13 C12 C11 119.7(9) . .
C13 C12 F6 119.4(10) . .
C11 C12 F6 120.9(11) . .
C12 C13 C14 121.7(9) . .
C12 C13 F7 120.1(11) . .
C14 C13 F7 118.1(11) . .
F8 C14 C13 117.4(10) . .
F8 C14 C15 122.0(9) . .
C13 C14 C15 120.6(7) . .
C10 C15 C14 117.1(7) . .
C10 C15 C16 123.6(7) . .
C14 C15 C16 119.3(7) . .
O8A C16 O8B 46.8(11) . .
O8A C16 O7B 54.8(9) . .
O8B C16 O7B 91.2(16) . .
O8A C16 O7A 127.1(9) . .
O8B C16 O7A 111.2(12) . .
O7B C16 O7A 85.6(10) . .
O8A C16 C15 114.3(8) . .
O8B C16 C15 114.0(13) . .
O7B C16 C15 131.6(11) . .
O7A C16 C15 118.3(8) . .
O9A C17 O9B 24.5(13) . .
O9A C17 O10B 110.7(14) . .
O9B C17 O10B 130(2) . .
O9A C17 O10A 123.5(10) . .
O9B C17 O10A 124(2) . .
O10B C17 O10A 43.2(13) . .
O9A C17 C18 122.3(9) . .
O9B C17 C18 114(2) . .
O10B C17 C18 112.9(13) . .
O10A C17 C18 114.1(7) . .
C23 C18 C19 117.2(6) . .
C23 C18 C17 120.1(6) . .
C19 C18 C17 122.7(6) . .
F9 C19 C20 117.4(7) . .
F9 C19 C18 120.4(7) . .
C20 C19 C18 122.1(7) . .
F10 C20 C19 120.3(8) . .
F10 C20 C21 120.3(7) . .
C19 C20 C21 119.4(7) . .
F11 C21 C22 120.7(7) . .
F11 C21 C20 119.4(7) . .
C22 C21 C20 119.9(7) . .
F12 C22 C21 117.6(6) . .
F12 C22 C23 120.6(6) . .
C21 C22 C23 121.7(6) . .
C22 C23 C18 119.6(6) . .
C22 C23 C24 117.0(6) . .
C18 C23 C24 123.3(6) . .
O11 C24 O12 124.0(7) . .
O11 C24 C23 120.1(7) . .
O12 C24 C23 115.6(6) . .
O13 C25 O14 125.7(6) . .
O13 C25 C26 114.8(6) . .
O14 C25 C26 119.1(6) . .
C27 C26 C31 119.1(6) . .
C27 C26 C25 115.5(6) . .
C31 C26 C25 125.2(5) . .
F13 C27 C28 118.1(6) . .
F13 C27 C26 119.2(7) . .
C28 C27 C26 122.6(7) . .
F14 C28 C27 120.9(7) . .
F14 C28 C29 119.7(7) . .
C27 C28 C29 119.4(7) . .
F15 C29 C28 120.7(7) . .
F15 C29 C30 120.0(7) . .
C28 C29 C30 119.3(7) . .
F16 C30 C29 116.2(6) . .
F16 C30 C31 121.5(6) . .
C29 C30 C31 122.3(6) . .
C30 C31 C26 117.3(5) . .
C30 C31 C32 121.9(5) . .
C26 C31 C32 120.8(6) . .
O16 C32 O15 126.3(6) . .
O16 C32 C31 120.2(6) . .
O15 C32 C31 113.5(6) . .
O17 C33 N1 126.2(7) . .
O17 C33 H33A 116.9 . .
N1 C33 H33A 116.9 . .
N1 C34 H34A 109.5 . .
N1 C34 H34B 109.5 . .
H34A C34 H34B 109.5 . .
N1 C34 H34C 109.5 . .
H34A C34 H34C 109.5 . .
H34B C34 H34C 109.5 . .
N1 C35 H35A 109.5 . .
N1 C35 H35B 109.5 . .
H35A C35 H35B 109.5 . .
N1 C35 H35C 109.5 . .
H35A C35 H35C 109.5 . .
H35B C35 H35C 109.5 . .
C37B N2 C38A 174.2(15) . .
C37B N2 C37A 45.3(12) . .
C38A N2 C37A 132.4(18) . .
C37B N2 C38B 126.3(13) . .
C38A N2 C38B 52.1(13) . .
C37A N2 C38B 81.1(14) . .
C37B N2 C36A 63.4(12) . .
C38A N2 C36A 118.4(16) . .
C37A N2 C36A 108.7(16) . .
C38B N2 C36A 170.1(14) . .
C37B N2 C36B 124.8(12) . .
C38A N2 C36B 57.3(13) . .
C37A N2 C36B 170.0(15) . .
C38B N2 C36B 108.9(11) . .
C36A N2 C36B 61.4(12) . .
C36A O18A Ag4 155(2) . .
O18A C36A N2 94.9(18) . .
O18A C36A H36A 132.6 . .
N2 C36A H36A 132.6 . .
N2 C37A H37A 109.5 . .
N2 C37A H37B 109.5 . .
N2 C37A H37C 109.5 . .
N2 C38A H38A 109.5 . .
N2 C38A H38B 109.5 . .
N2 C38A H38C 109.5 . .
C36B O18B Ag4 98.2(13) . .
O18B C36B N2 112.6(15) . .
O18B C36B H36B 123.7 . .
N2 C36B H36B 123.7 . .
N2 C37B H37D 109.5 . .
N2 C37B H37E 109.5 . .
H37D C37B H37E 109.5 . .
N2 C37B H37F 109.5 . .
H37D C37B H37F 109.5 . .
H37E C37B H37F 109.5 . .
N2 C38B H38D 109.5 . .
N2 C38B H38E 109.5 . .
H38D C38B H38E 109.5 . .
N2 C38B H38F 109.5 . .
H38D C38B H38F 109.5 . .
H38E C38B H38F 109.5 . .

loop_
_geom_bond_atom_site_label_1
_geom_bond_atom_site_label_2
_geom_bond_distance
_geom_bond_site_symmetry_2
Ag1 O5B 2.255(17) 3_677
Ag1 O6B 2.28(2) .
Ag1 O5A 2.352(8) .
Ag1 O3 2.375(5) .
Ag1 O9A 2.500(7) .
Ag1 O5A 2.537(8) 3_677
Ag1 Ag1 2.9458(11) 3_677
Ag1 Ag8 3.1659(8) .
Ag2 O10A 2.123(9) .
Ag2 O2 2.173(5) 3_677
Ag2 O10B 2.38(3) .
Ag2 O17 2.519(5) .
Ag2 Ag8 2.8956(8) .
Ag2 Ag7 3.2724(10) 3_667
Ag3 O8A 2.276(8) .
Ag3 O13 2.309(5) .
Ag3 O7B 2.39(2) .
Ag3 O12 2.430(5) .
Ag3 O3 2.444(5) .
Ag3 O8B 2.46(2) .
Ag3 Ag4 3.0529(9) .
Ag3 Ag5 3.2592(9) 2_656
Ag4 O14 2.305(5) .
Ag4 O7A 2.315(7) .
Ag4 O18A 2.32(3) .
Ag4 O18B 2.39(2) .
Ag4 O7B 2.502(16) .
Ag5 O12 2.349(4) .
Ag5 O6B 2.408(18) 2_646
Ag5 O6A 2.422(8) 2_646
Ag5 O7B 2.508(16) 2_646
Ag5 O8A 2.528(10) 2_646
Ag5 O14 2.564(5) .
Ag5 Ag6 3.1842(8) .
Ag5 Ag3 3.2592(9) 2_646
Ag6 O17 2.345(5) .
Ag6 O4 2.436(5) 2_646
Ag6 O13 2.458(5) 2_646
Ag6 O12 2.503(5) .
Ag7 O16 2.188(5) 4_576
Ag7 O15 2.189(5) 2_646
Ag7 O11 2.509(6) .
Ag7 Ag7 3.0771(15) 3_667
Ag7 Ag2 3.2724(11) 3_667
Ag8 O1 2.234(5) 3_677
Ag8 O9A 2.289(13) .
Ag8 O9B 2.32(4) .
Ag8 O6A 2.423(7) 3_677
F1 C3 1.345(9) .
F2 C4 1.363(9) .
F3 C5 1.348(9) .
F4 C6 1.360(9) .
F5 C11 1.343(9) .
F6 C12 1.346(11) .
F7 C13 1.367(11) .
F8 C14 1.327(9) .
F9 C19 1.344(8) .
F10 C20 1.341(9) .
F11 C21 1.352(8) .
F12 C22 1.343(7) .
F13 C27 1.350(8) .
F14 C28 1.354(8) .
F15 C29 1.352(9) .
F16 C30 1.335(8) .
O1 C1 1.255(8) .
O1 Ag8 2.234(5) 3_677
O2 C1 1.244(8) .
O2 Ag2 2.173(5) 3_677
O3 C8 1.257(9) .
O4 C8 1.255(9) .
O4 Ag6 2.436(5) 2_656
O5A C9 1.256(9) .
O5A Ag1 2.537(8) 3_677
O6A C9 1.250(9) .
O6A Ag5 2.422(8) 2_656
O6A Ag8 2.423(7) 3_677
O7A C16 1.288(10) .
O8A C16 1.224(11) .
O8A Ag5 2.528(10) 2_656
O9A C17 1.232(8) .
O10A C17 1.287(10) .
O5B C9 1.314(12) .
O5B Ag1 2.255(16) 3_677
O6B C9 1.217(12) .
O6B Ag5 2.408(18) 2_656
O7B C16 1.278(12) .
O7B O8B 1.81(3) .
O7B Ag5 2.508(16) 2_656
O8B C16 1.261(13) .
O9B C17 1.233(11) .
O10B C17 1.269(12) .
O11 C24 1.235(9) .
O12 C24 1.258(8) .
O13 C25 1.248(8) .
O13 Ag6 2.458(5) 2_656
O14 C25 1.252(8) .
O15 C32 1.253(8) .
O15 Ag7 2.189(5) 2_656
O16 C32 1.229(8) .
O16 Ag7 2.188(4) 4_575
O17 C33 1.229(9) .
N1 C33 1.315(9) .
N1 C35 1.439(11) .
N1 C34 1.448(9) .
C1 C2 1.504(10) .
C2 C3 1.397(9) .
C2 C7 1.403(9) .
C3 C4 1.362(12) .
C4 C5 1.349(12) .
C5 C6 1.379(11) .
C6 C7 1.373(10) .
C7 C8 1.515(10) .
C9 C10 1.478(10) .
C10 C11 1.388(10) .
C10 C15 1.393(9) .
C11 C12 1.332(12) .
C12 C13 1.307(14) .
C13 C14 1.357(14) .
C14 C15 1.417(12) .
C15 C16 1.476(11) .
C17 C18 1.504(10) .
C18 C23 1.400(8) .
C18 C19 1.404(10) .
C19 C20 1.362(11) .
C20 C21 1.373(11) .
C21 C22 1.364(10) .
C22 C23 1.372(9) .
C23 C24 1.518(9) .
C25 C26 1.532(9) .
C26 C27 1.366(9) .
C26 C31 1.401(8) .
C27 C28 1.359(11) .
C28 C29 1.367(11) .
C29 C30 1.368(10) .
C30 C31 1.393(9) .
C31 C32 1.504(8) .
C33 H33A 0.9300 .
C34 H34A 0.9600 .
C34 H34B 0.9600 .
C34 H34C 0.9600 .
C35 H35A 0.9600 .
C35 H35B 0.9600 .
C35 H35C 0.9600 .
N2 C37B 1.393(11) .
N2 C38A 1.395(12) .
N2 C37A 1.414(12) .
N2 C38B 1.418(11) .
N2 C36A 1.459(14) .
N2 C36B 1.462(14) .
O18A C36A 1.43(2) .
C36A H36A 0.9300 .
C37A H37A 0.9600 .
C37A H37B 0.9600 .
C37A H37C 0.9600 .
C38A H38A 0.9600 .
C38A H38B 0.9600 .
C38A H38C 0.9600 .
O18B C36B 1.44(2) .
C36B H36B 0.9300 .
C37B H37D 0.9600 .
C37B H37E 0.9600 .
C37B H37F 0.9600 .
C38B H38D 0.9600 .
C38B H38E 0.9600 .
C38B H38F 0.9600 .

loop_
_geom_torsion_atom_site_label_1
_geom_torsion_atom_site_label_2
_geom_torsion_atom_site_label_3
_geom_torsion_atom_site_label_4
_geom_torsion
_geom_torsion_site_symmetry_1
_geom_torsion_site_symmetry_4
O8A Ag3 Ag4 O14 176.8(3) . .
O13 Ag3 Ag4 O14 36.85(18) . .
O7B Ag3 Ag4 O14 163.2(5) . .
O12 Ag3 Ag4 O14 -67.62(17) . .
O3 Ag3 Ag4 O14 113.2(3) . .
O8B Ag3 Ag4 O14 -159.2(5) . .
Ag5 Ag3 Ag4 O14 127.11(12) 2_656 .
O8A Ag3 Ag4 O7A -24.6(3) . .
O13 Ag3 Ag4 O7A -164.6(2) . .
O7B Ag3 Ag4 O7A -38.2(5) . .
O12 Ag3 Ag4 O7A 91.0(2) . .
O3 Ag3 Ag4 O7A -88.2(3) . .
O8B Ag3 Ag4 O7A -0.7(5) . .
Ag5 Ag3 Ag4 O7A -74.3(2) 2_656 .
O8A Ag3 Ag4 O18A 26.4(18) . .
O13 Ag3 Ag4 O18A -113.5(17) . .
O7B Ag3 Ag4 O18A 12.8(18) . .
O12 Ag3 Ag4 O18A 142.0(17) . .
O3 Ag3 Ag4 O18A -37.1(18) . .
O8B Ag3 Ag4 O18A 50.4(18) . .
Ag5 Ag3 Ag4 O18A -23.2(17) 2_656 .
O8A Ag3 Ag4 O18B 57.6(9) . .
O13 Ag3 Ag4 O18B -82.4(9) . .
O7B Ag3 Ag4 O18B 44.0(10) . .
O12 Ag3 Ag4 O18B 173.2(9) . .
O3 Ag3 Ag4 O18B -6.0(9) . .
O8B Ag3 Ag4 O18B 81.6(10) . .
Ag5 Ag3 Ag4 O18B 7.9(9) 2_656 .
O8A Ag3 Ag4 O7B 13.6(5) . .
O13 Ag3 Ag4 O7B -126.3(5) . .
O12 Ag3 Ag4 O7B 129.2(5) . .
O3 Ag3 Ag4 O7B -49.9(5) . .
O8B Ag3 Ag4 O7B 37.6(6) . .
Ag5 Ag3 Ag4 O7B -36.1(5) 2_656 .
O12 Ag5 Ag6 O17 49.0(5) . .
O6B Ag5 Ag6 O17 -133.3(10) 2_646 .
O6A Ag5 Ag6 O17 -85.9(14) 2_646 .
O7B Ag5 Ag6 O17 139.7(6) 2_646 .
O8A Ag5 Ag6 O17 161.0(5) 2_646 .
O14 Ag5 Ag6 O17 -16.9(4) . .
Ag3 Ag5 Ag6 O17 -178.9(4) 2_646 .
O12 Ag5 Ag6 O4 139.4(2) . 2_646
O6B Ag5 Ag6 O4 -42.9(10) 2_646 2_646
O6A Ag5 Ag6 O4 4.6(13) 2_646 2_646
O7B Ag5 Ag6 O4 -129.8(5) 2_646 2_646
O8A Ag5 Ag6 O4 -108.6(3) 2_646 2_646
O14 Ag5 Ag6 O4 73.5(2) . 2_646
Ag3 Ag5 Ag6 O4 -88.50(17) 2_646 2_646
O12 Ag5 Ag6 O13 -128.88(19) . 2_646
O6B Ag5 Ag6 O13 48.9(10) 2_646 2_646
O6A Ag5 Ag6 O13 96.3(13) 2_646 2_646
O7B Ag5 Ag6 O13 -38.1(5) 2_646 2_646
O8A Ag5 Ag6 O13 -16.9(3) 2_646 2_646
O14 Ag5 Ag6 O13 165.24(16) . 2_646
Ag3 Ag5 Ag6 O13 3.22(11) 2_646 2_646
O6B Ag5 Ag6 O12 177.7(10) 2_646 .
O6A Ag5 Ag6 O12 -134.8(13) 2_646 .
O7B Ag5 Ag6 O12 90.8(5) 2_646 .
O8A Ag5 Ag6 O12 112.0(3) 2_646 .
O14 Ag5 Ag6 O12 -65.87(18) . .
Ag3 Ag5 Ag6 O12 132.10(15) 2_646 .
O10A Ag2 Ag8 O1 172.3(4) . 3_677
O2 Ag2 Ag8 O1 -10.2(2) 3_677 3_677
O10B Ag2 Ag8 O1 148.9(6) . 3_677
O17 Ag2 Ag8 O1 -88.8(7) . 3_677
Ag7 Ag2 Ag8 O1 -90.74(16) 3_667 3_677
O10A Ag2 Ag8 O9A 18.6(4) . .
O2 Ag2 Ag8 O9A -164.0(2) 3_677 .
O10B Ag2 Ag8 O9A -4.9(6) . .
O17 Ag2 Ag8 O9A 117.5(8) . .
Ag7 Ag2 Ag8 O9A 115.47(19) 3_667 .
O10A Ag2 Ag8 O9B 5.7(8) . .
O2 Ag2 Ag8 O9B -176.9(7) 3_677 .
O10B Ag2 Ag8 O9B -17.8(9) . .
O17 Ag2 Ag8 O9B 104.6(10) . .
Ag7 Ag2 Ag8 O9B 102.6(7) 3_667 .
O10A Ag2 Ag8 O6A 93.4(5) . 3_677
O2 Ag2 Ag8 O6A -89.2(5) 3_677 3_677
O10B Ag2 Ag8 O6A 69.9(7) . 3_677
O17 Ag2 Ag8 O6A -167.7(9) . 3_677
Ag7 Ag2 Ag8 O6A -169.7(5) 3_667 3_677
O10A Ag2 Ag8 Ag1 71.5(3) . .
O2 Ag2 Ag8 Ag1 -111.01(14) 3_677 .
O10B Ag2 Ag8 Ag1 48.1(6) . .
O17 Ag2 Ag8 Ag1 170.5(7) . .
Ag7 Ag2 Ag8 Ag1 168.47(2) 3_667 .
O5B Ag1 Ag8 O1 111.9(5) 3_677 3_677
O6B Ag1 Ag8 O1 -29.8(6) . 3_677
O5A Ag1 Ag8 O1 -26.8(2) . 3_677
O3 Ag1 Ag8 O1 -137.9(2) . 3_677
O9A Ag1 Ag8 O1 -160.8(3) . 3_677
O5A Ag1 Ag8 O1 83.4(2) 3_677 3_677
Ag1 Ag1 Ag8 O1 31.47(12) 3_677 3_677
O5B Ag1 Ag8 O9A -87.2(6) 3_677 .
O6B Ag1 Ag8 O9A 131.0(7) . .
O5A Ag1 Ag8 O9A 134.0(4) . .
O3 Ag1 Ag8 O9A 22.9(4) . .
O5A Ag1 Ag8 O9A -115.7(4) 3_677 .
Ag1 Ag1 Ag8 O9A -167.7(3) 3_677 .
O5B Ag1 Ag8 O9B -86.6(9) 3_677 .
O6B Ag1 Ag8 O9B 131.6(9) . .
O5A Ag1 Ag8 O9B 134.6(8) . .
O3 Ag1 Ag8 O9B 23.5(8) . .
O9A Ag1 Ag8 O9B 0.6(10) . .
O5A Ag1 Ag8 O9B -115.1(8) 3_677 .
Ag1 Ag1 Ag8 O9B -167.1(7) 3_677 .
O5B Ag1 Ag8 O6A 16.3(6) 3_677 3_677
O6B Ag1 Ag8 O6A -125.5(6) . 3_677
O5A Ag1 Ag8 O6A -122.5(3) . 3_677
O3 Ag1 Ag8 O6A 126.4(3) . 3_677
O9A Ag1 Ag8 O6A 103.5(4) . 3_677
O5A Ag1 Ag8 O6A -12.2(3) 3_677 3_677
Ag1 Ag1 Ag8 O6A -64.2(2) 3_677 3_677
O5B Ag1 Ag8 Ag2 -173.5(5) 3_677 .
O6B Ag1 Ag8 Ag2 44.8(6) . .
O5A Ag1 Ag8 Ag2 47.7(2) . .
O3 Ag1 Ag8 Ag2 -63.32(19) . .
O9A Ag1 Ag8 Ag2 -86.2(3) . .
O5A Ag1 Ag8 Ag2 158.03(19) 3_677 .
Ag1 Ag1 Ag8 Ag2 106.05(3) 3_677 .
O5B Ag1 O3 C8 -47.4(9) 3_677 .
O6B Ag1 O3 C8 98.4(8) . .
O5A Ag1 O3 C8 125.6(6) . .
O9A Ag1 O3 C8 -123.1(7) . .
O5A Ag1 O3 C8 -20.4(8) 3_677 .
Ag1 Ag1 O3 C8 65.4(7) 3_677 .
Ag8 Ag1 O3 C8 -139.3(5) . .
O5B Ag1 O3 Ag3 146.5(6) 3_677 .
O6B Ag1 O3 Ag3 -67.7(6) . .
O5A Ag1 O3 Ag3 -40.5(4) . .
O9A Ag1 O3 Ag3 70.8(4) . .
O5A Ag1 O3 Ag3 173.5(3) 3_677 .
Ag1 Ag1 O3 Ag3 -100.7(4) 3_677 .
Ag8 Ag1 O3 Ag3 54.6(4) . .
O8A Ag3 O3 C8 -119.8(8) . .
O13 Ag3 O3 C8 11.9(7) . .
O7B Ag3 O3 C8 -96.7(8) . .
O12 Ag3 O3 C8 123.1(7) . .
O8B Ag3 O3 C8 -140.9(8) . .
Ag4 Ag3 O3 C8 -58.0(8) . .
Ag5 Ag3 O3 C8 -74.7(7) 2_656 .
O8A Ag3 O3 Ag1 44.7(4) . .
O13 Ag3 O3 Ag1 176.5(3) . .
O7B Ag3 O3 Ag1 67.9(5) . .
O12 Ag3 O3 Ag1 -72.3(4) . .
O8B Ag3 O3 Ag1 23.7(5) . .
Ag4 Ag3 O3 Ag1 106.6(3) . .
Ag5 Ag3 O3 Ag1 89.9(3) 2_656 .
O5B Ag1 O5A C9 127.2(10) 3_677 .
O6B Ag1 O5A C9 -2.1(9) . .
O3 Ag1 O5A C9 -44.7(7) . .
O9A Ag1 O5A C9 -145.2(6) . .
O5A Ag1 O5A C9 109.9(7) 3_677 .
Ag1 Ag1 O5A C9 109.9(7) 3_677 .
Ag8 Ag1 O5A C9 -178.2(7) . .
O5B Ag1 O5A Ag1 17.2(7) 3_677 3_677
O6B Ag1 O5A Ag1 -112.1(8) . 3_677
O3 Ag1 O5A Ag1 -154.63(19) . 3_677
O9A Ag1 O5A Ag1 104.9(2) . 3_677
O5A Ag1 O5A Ag1 0.0 3_677 3_677
Ag8 Ag1 O5A Ag1 71.84(11) . 3_677
O14 Ag4 O7A C16 70.7(8) . .
O18A Ag4 O7A C16 -121.6(13) . .
O18B Ag4 O7A C16 -113.9(10) . .
O7B Ag4 O7A C16 -8.4(9) . .
Ag3 Ag4 O7A C16 36.3(7) . .
O13 Ag3 O8A C16 86.1(10) . .
O7B Ag3 O8A C16 52.9(10) . .
O12 Ag3 O8A C16 -47.5(11) . .
O3 Ag3 O8A C16 179.3(10) . .
O8B Ag3 O8A C16 -63.3(10) . .
Ag4 Ag3 O8A C16 29.8(9) . .
Ag5 Ag3 O8A C16 129.3(11) 2_656 .
O13 Ag3 O8A Ag5 -43.2(4) . 2_656
O7B Ag3 O8A Ag5 -76.3(10) . 2_656
O12 Ag3 O8A Ag5 -176.83(15) . 2_656
O3 Ag3 O8A Ag5 50.0(2) . 2_656
O8B Ag3 O8A Ag5 167.4(13) . 2_656
Ag4 Ag3 O8A Ag5 -99.5(2) . 2_656
O1 Ag8 O9A C17 -74.9(8) 3_677 .
O9B Ag8 O9A C17 74(4) . .
O6A Ag8 O9A C17 177.8(7) 3_677 .
Ag2 Ag8 O9A C17 -27.9(7) . .
Ag1 Ag8 O9A C17 -108.6(8) . .
O1 Ag8 O9A Ag1 33.7(5) 3_677 .
O9B Ag8 O9A Ag1 -178(4) . .
O6A Ag8 O9A Ag1 -73.6(3) 3_677 .
Ag2 Ag8 O9A Ag1 80.74(19) . .
O5B Ag1 O9A C17 -158.8(11) 3_677 .
O6B Ag1 O9A C17 36.8(14) . .
O5A Ag1 O9A C17 73.9(10) . .
O3 Ag1 O9A C17 -42.4(10) . .
O5A Ag1 O9A C17 -176.0(9) 3_677 .
Ag1 Ag1 O9A C17 133.9(9) 3_677 .
Ag8 Ag1 O9A C17 121.6(11) . .
O5B Ag1 O9A Ag8 79.6(4) 3_677 .
O6B Ag1 O9A Ag8 -84.7(6) . .
O5A Ag1 O9A Ag8 -47.7(3) . .
O3 Ag1 O9A Ag8 -164.0(2) . .
O5A Ag1 O9A Ag8 62.4(3) 3_677 .
Ag1 Ag1 O9A Ag8 12.3(3) 3_677 .
O2 Ag2 O10A C17 -33(2) 3_677 .
O10B Ag2 O10A C17 64.8(13) . .
O17 Ag2 O10A C17 167.7(10) . .
Ag8 Ag2 O10A C17 -22.3(10) . .
Ag7 Ag2 O10A C17 -91.3(10) 3_667 .
O5B Ag1 O6B C9 -93.3(17) 3_677 .
O5A Ag1 O6B C9 2.3(10) . .
O3 Ag1 O6B C9 143.8(16) . .
O9A Ag1 O6B C9 60.9(18) . .
O5A Ag1 O6B C9 -82.3(16) 3_677 .
Ag1 Ag1 O6B C9 -49.3(14) 3_677 .
Ag8 Ag1 O6B C9 6.7(18) . .
O5B Ag1 O6B Ag5 110.7(10) 3_677 2_656
O5A Ag1 O6B Ag5 -153.6(13) . 2_656
O3 Ag1 O6B Ag5 -12.2(6) . 2_656
O9A Ag1 O6B Ag5 -95.0(8) . 2_656
O5A Ag1 O6B Ag5 121.8(6) 3_677 2_656
Ag1 Ag1 O6B Ag5 154.7(8) 3_677 2_656
Ag8 Ag1 O6B Ag5 -149.3(5) . 2_656
O8A Ag3 O7B C16 -44.4(9) . .
O13 Ag3 O7B C16 160.7(10) . .
O12 Ag3 O7B C16 48.3(12) . .
O3 Ag3 O7B C16 -99.5(11) . .
O8B Ag3 O7B C16 -13.1(10) . .
Ag4 Ag3 O7B C16 106.7(11) . .
Ag5 Ag3 O7B C16 -123.7(13) 2_656 .
O8A Ag3 O7B O8B -31.3(8) . .
O13 Ag3 O7B O8B 173.9(8) . .
O12 Ag3 O7B O8B 61.4(9) . .
O3 Ag3 O7B O8B -86.4(8) . .
Ag4 Ag3 O7B O8B 119.8(9) . .
Ag5 Ag3 O7B O8B -110.6(9) 2_656 .
O8A Ag3 O7B Ag4 -151.1(11) . .
O13 Ag3 O7B Ag4 54.0(4) . .
O12 Ag3 O7B Ag4 -58.4(4) . .
O3 Ag3 O7B Ag4 153.8(3) . .
O8B Ag3 O7B Ag4 -119.8(9) . .
Ag5 Ag3 O7B Ag4 129.6(5) 2_656 .
O8A Ag3 O7B Ag5 79.3(9) . 2_656
O13 Ag3 O7B Ag5 -75.6(4) . 2_656
O12 Ag3 O7B Ag5 171.99(18) . 2_656
O3 Ag3 O7B Ag5 24.2(4) . 2_656
O8B Ag3 O7B Ag5 110.6(9) . 2_656
Ag4 Ag3 O7B Ag5 -129.6(5) . 2_656
O14 Ag4 O7B C16 -127.8(11) . .
O7A Ag4 O7B C16 7.7(8) . .
O18A Ag4 O7B C16 77.2(16) . .
O18B Ag4 O7B C16 92.0(13) . .
Ag3 Ag4 O7B C16 -109.1(14) . .
O14 Ag4 O7B O8B -80.4(10) . .
O7A Ag4 O7B O8B 55.0(9) . .
O18A Ag4 O7B O8B 124.5(13) . .
O18B Ag4 O7B O8B 139.3(11) . .
Ag3 Ag4 O7B O8B -61.8(10) . .
O14 Ag4 O7B Ag3 -18.6(5) . .
O7A Ag4 O7B Ag3 116.8(8) . .
O18A Ag4 O7B Ag3 -173.7(9) . .
O18B Ag4 O7B Ag3 -158.9(5) . .
O14 Ag4 O7B Ag5 53.1(11) . 2_656
O7A Ag4 O7B Ag5 -171.4(15) . 2_656
O18A Ag4 O7B Ag5 -101.9(13) . 2_656
O18B Ag4 O7B Ag5 -87.1(10) . 2_656
Ag3 Ag4 O7B Ag5 71.8(8) . 2_656
Ag3 O7B O8B C16 -162.4(13) . .
Ag4 O7B O8B C16 -96.2(12) . .
Ag5 O7B O8B C16 121.4(14) 2_656 .
C16 O7B O8B Ag3 162.4(13) . .
Ag4 O7B O8B Ag3 66.2(7) . .
Ag5 O7B O8B Ag3 -76.3(7) 2_656 .
O8A Ag3 O8B C16 51.1(9) . .
O13 Ag3 O8B C16 1(2) . .
O7B Ag3 O8B C16 13.0(10) . .
O12 Ag3 O8B C16 -114.5(13) . .
O3 Ag3 O8B C16 113.9(13) . .
Ag4 Ag3 O8B C16 -31.5(12) . .
Ag5 Ag3 O8B C16 61.2(12) 2_656 .
O8A Ag3 O8B O7B 38.1(9) . .
O13 Ag3 O8B O7B -12.0(15) . .
O12 Ag3 O8B O7B -127.5(8) . .
O3 Ag3 O8B O7B 100.9(8) . .
Ag4 Ag3 O8B O7B -44.6(7) . .
Ag5 Ag3 O8B O7B 48.2(7) 2_656 .
O1 Ag8 O9B C17 -25(4) 3_677 .
O9A Ag8 O9B C17 -69(3) . .
O6A Ag8 O9B C17 -147(2) 3_677 .
Ag2 Ag8 O9B C17 7(2) . .
Ag1 Ag8 O9B C17 -71.4(19) . .
O10A Ag2 O10B C17 -52.1(10) . .
O2 Ag2 O10B C17 93.3(18) 3_677 .
O17 Ag2 O10B C17 -134.2(15) . .
Ag8 Ag2 O10B C17 37.1(15) . .
Ag7 Ag2 O10B C17 -25.8(19) 3_667 .
O16 Ag7 O11 C24 -26.2(7) 4_576 .
O15 Ag7 O11 C24 142.1(7) 2_646 .
Ag7 Ag7 O11 C24 83.0(7) 3_667 .
Ag2 Ag7 O11 C24 -142.2(5) 3_667 .
O6B Ag5 O12 C24 -87.4(13) 2_646 .
O6A Ag5 O12 C24 -98.3(6) 2_646 .
O7B Ag5 O12 C24 -4.0(7) 2_646 .
O8A Ag5 O12 C24 -5.4(6) 2_646 .
O14 Ag5 O12 C24 -150.3(5) . .
Ag6 Ag5 O12 C24 89.9(5) . .
Ag3 Ag5 O12 C24 41.5(5) 2_646 .
O6B Ag5 O12 Ag3 78.6(12) 2_646 .
O6A Ag5 O12 Ag3 67.7(3) 2_646 .
O7B Ag5 O12 Ag3 161.9(5) 2_646 .
O8A Ag5 O12 Ag3 160.5(3) 2_646 .
O14 Ag5 O12 Ag3 15.7(2) . .
Ag6 Ag5 O12 Ag3 -104.1(2) . .
Ag3 Ag5 O12 Ag3 -152.50(16) 2_646 .
O6B Ag5 O12 Ag6 -177.3(12) 2_646 .
O6A Ag5 O12 Ag6 171.8(2) 2_646 .
O7B Ag5 O12 Ag6 -94.0(4) 2_646 .
O8A Ag5 O12 Ag6 -95.4(2) 2_646 .
O14 Ag5 O12 Ag6 119.82(15) . .
Ag3 Ag5 O12 Ag6 -48.40(12) 2_646 .
O8A Ag3 O12 C24 -90.8(6) . .
O13 Ag3 O12 C24 122.6(5) . .
O7B Ag3 O12 C24 -122.1(6) . .
O3 Ag3 O12 C24 14.0(6) . .
O8B Ag3 O12 C24 -84.5(6) . .
Ag4 Ag3 O12 C24 -165.4(5) . .
Ag5 Ag3 O12 C24 -99.6(6) 2_656 .
O8A Ag3 O12 Ag5 103.5(3) . .
O13 Ag3 O12 Ag5 -43.1(2) . .
O7B Ag3 O12 Ag5 72.3(5) . .
O3 Ag3 O12 Ag5 -151.7(2) . .
O8B Ag3 O12 Ag5 109.8(4) . .
Ag4 Ag3 O12 Ag5 28.97(19) . .
Ag5 Ag3 O12 Ag5 94.7(4) 2_656 .
O8A Ag3 O12 Ag6 14.9(3) . .
O13 Ag3 O12 Ag6 -131.73(18) . .
O7B Ag3 O12 Ag6 -16.4(4) . .
O3 Ag3 O12 Ag6 119.7(2) . .
O8B Ag3 O12 Ag6 21.2(4) . .
Ag4 Ag3 O12 Ag6 -59.69(13) . .
Ag5 Ag3 O12 Ag6 6.1(5) 2_656 .
O17 Ag6 O12 C24 74.8(4) . .
O4 Ag6 O12 C24 -152.1(4) 2_646 .
O13 Ag6 O12 C24 -59.4(4) 2_646 .
Ag5 Ag6 O12 C24 -120.2(4) . .
O17 Ag6 O12 Ag5 -165.09(17) . .
O4 Ag6 O12 Ag5 -31.98(18) 2_646 .
O13 Ag6 O12 Ag5 60.76(18) 2_646 .
O17 Ag6 O12 Ag3 -50.8(2) . .
O4 Ag6 O12 Ag3 82.3(2) 2_646 .
O13 Ag6 O12 Ag3 175.07(14) 2_646 .
Ag5 Ag6 O12 Ag3 114.3(2) . .
O8A Ag3 O13 C25 -108.1(5) . .
O7B Ag3 O13 C25 -92.3(6) . .
O12 Ag3 O13 C25 29.1(5) . .
O3 Ag3 O13 C25 163.4(5) . .
O8B Ag3 O13 C25 -83.7(11) . .
Ag4 Ag3 O13 C25 -50.1(4) . .
Ag5 Ag3 O13 C25 -140.1(4) 2_656 .
O8A Ag3 O13 Ag6 36.4(4) . 2_656
O7B Ag3 O13 Ag6 52.2(4) . 2_656
O12 Ag3 O13 Ag6 173.65(17) . 2_656
O3 Ag3 O13 Ag6 -52.1(2) . 2_656
O8B Ag3 O13 Ag6 60.9(11) . 2_656
Ag4 Ag3 O13 Ag6 94.48(16) . 2_656
Ag5 Ag3 O13 Ag6 4.45(16) 2_656 2_656
O7A Ag4 O14 C25 -82.5(5) . .
O18A Ag4 O14 C25 113.9(15) . .
O18B Ag4 O14 C25 102.6(9) . .
O7B Ag4 O14 C25 -32.7(6) . .
Ag3 Ag4 O14 C25 -47.5(4) . .
O7A Ag4 O14 Ag5 52.4(4) . .
O18A Ag4 O14 Ag5 -111.1(14) . .
O18B Ag4 O14 Ag5 -122.4(8) . .
O7B Ag4 O14 Ag5 102.2(5) . .
Ag3 Ag4 O14 Ag5 87.43(10) . .
O12 Ag5 O14 C25 51.9(6) . .
O6B Ag5 O14 C25 -107.5(7) 2_646 .
O6A Ag5 O14 C25 -90.8(6) 2_646 .
O7B Ag5 O14 C25 -37.1(9) 2_646 .
O8A Ag5 O14 C25 -79.5(7) 2_646 .
Ag6 Ag5 O14 C25 97.5(5) . .
Ag3 Ag5 O14 C25 -169.0(4) 2_646 .
O12 Ag5 O14 Ag4 -75.02(17) . .
O6B Ag5 O14 Ag4 125.5(4) 2_646 .
O6A Ag5 O14 Ag4 142.2(3) 2_646 .
O7B Ag5 O14 Ag4 -164.1(7) 2_646 .
O8A Ag5 O14 Ag4 153.5(3) 2_646 .
Ag6 Ag5 O14 Ag4 -29.47(14) . .
Ag3 Ag5 O14 Ag4 64.0(4) 2_646 .
O4 Ag6 O17 C33 40.2(9) 2_646 .
O13 Ag6 O17 C33 -63.5(9) 2_646 .
O12 Ag6 O17 C33 158.7(8) . .
Ag5 Ag6 O17 C33 118.7(8) . .
O4 Ag6 O17 Ag2 -134.4(2) 2_646 .
O13 Ag6 O17 Ag2 121.9(2) 2_646 .
O12 Ag6 O17 Ag2 -15.9(3) . .
Ag5 Ag6 O17 Ag2 -55.8(5) . .
O10A Ag2 O17 C33 176.7(6) . .
O2 Ag2 O17 C33 1.7(5) 3_677 .
O10B Ag2 O17 C33 -159.9(7) . .
Ag8 Ag2 O17 C33 79.5(9) . .
Ag7 Ag2 O17 C33 81.4(5) 3_667 .
O10A Ag2 O17 Ag6 -6.9(4) . .
O2 Ag2 O17 Ag6 178.0(2) 3_677 .
O10B Ag2 O17 Ag6 16.4(6) . .
Ag8 Ag2 O17 Ag6 -104.2(7) . .
Ag7 Ag2 O17 Ag6 -102.3(2) 3_667 .
Ag2 O2 C1 O1 20.6(10) 3_677 .
Ag2 O2 C1 C2 -156.9(5) 3_677 .
Ag8 O1 C1 O2 -5.7(11) 3_677 .
Ag8 O1 C1 C2 172.0(4) 3_677 .
O2 C1 C2 C3 2.8(10) . .
O1 C1 C2 C3 -175.1(6) . .
O2 C1 C2 C7 -178.7(6) . .
O1 C1 C2 C7 3.5(9) . .
C7 C2 C3 F1 179.6(6) . .
C1 C2 C3 F1 -1.8(11) . .
C7 C2 C3 C4 -0.6(11) . .
C1 C2 C3 C4 178.0(7) . .
F1 C3 C4 C5 178.8(8) . .
C2 C3 C4 C5 -1.0(13) . .
F1 C3 C4 F2 -1.2(12) . .
C2 C3 C4 F2 179.0(7) . .
C3 C4 C5 F3 -178.7(8) . .
F2 C4 C5 F3 1.3(14) . .
C3 C4 C5 C6 1.5(14) . .
F2 C4 C5 C6 -178.5(8) . .
F3 C5 C6 F4 0.5(12) . .
C4 C5 C6 F4 -179.7(7) . .
F3 C5 C6 C7 179.8(7) . .
C4 C5 C6 C7 -0.4(13) . .
F4 C6 C7 C2 178.1(6) . .
C5 C6 C7 C2 -1.2(11) . .
F4 C6 C7 C8 -1.8(10) . .
C5 C6 C7 C8 178.9(7) . .
C3 C2 C7 C6 1.6(9) . .
C1 C2 C7 C6 -177.0(6) . .
C3 C2 C7 C8 -178.5(6) . .
C1 C2 C7 C8 2.9(10) . .
Ag6 O4 C8 O3 -47.8(11) 2_656 .
Ag6 O4 C8 C7 128.1(6) 2_656 .
Ag1 O3 C8 O4 -120.2(7) . .
Ag3 O3 C8 O4 43.9(11) . .
Ag1 O3 C8 C7 63.9(8) . .
Ag3 O3 C8 C7 -132.0(6) . .
C6 C7 C8 O4 -91.4(8) . .
C2 C7 C8 O4 88.7(8) . .
C6 C7 C8 O3 84.9(8) . .
C2 C7 C8 O3 -95.0(8) . .
Ag1 O6B C9 O6A 149(2) . .
Ag5 O6B C9 O6A -58.5(14) 2_656 .
Ag1 O6B C9 O5A -2.9(13) . .
Ag5 O6B C9 O5A 149.1(15) 2_656 .
Ag1 O6B C9 O5B 44(2) . .
Ag5 O6B C9 O5B -164.0(14) 2_656 .
Ag1 O6B C9 C10 -134.2(12) . .
Ag5 O6B C9 C10 18(3) 2_656 .
Ag5 O6A C9 O6B 55.0(14) 2_656 .
Ag8 O6A C9 O6B -77.8(15) 3_677 .
Ag5 O6A C9 O5A 89.1(10) 2_656 .
Ag8 O6A C9 O5A -43.6(13) 3_677 .
Ag5 O6A C9 O5B 153.5(12) 2_656 .
Ag8 O6A C9 O5B 20.8(15) 3_677 .
Ag5 O6A C9 C10 -81.1(9) 2_656 .
Ag8 O6A C9 C10 146.2(6) 3_677 .
Ag1 O5A C9 O6B 2.7(12) . .
Ag1 O5A C9 O6B 85.0(11) 3_677 .
Ag1 O5A C9 O6A -21.4(12) . .
Ag1 O5A C9 O6A 60.9(12) 3_677 .
Ag1 O5A C9 O5B -122.7(13) . .
Ag1 O5A C9 O5B -40.4(11) 3_677 .
Ag1 O5A C9 C10 148.3(6) . .
Ag1 O5A C9 C10 -129.4(6) 3_677 .
Ag1 O5B C9 O6B -3(2) 3_677 .
Ag1 O5B C9 O6A -55(2) 3_677 .
Ag1 O5B C9 O5A 60.3(14) 3_677 .
Ag1 O5B C9 C10 176.1(13) 3_677 .
O6B C9 C10 C11 -142.2(19) . .
O6A C9 C10 C11 -91.7(10) . .
O5A C9 C10 C11 97.6(10) . .
O5B C9 C10 C11 39.5(13) . .
O6B C9 C10 C15 36(2) . .
O6A C9 C10 C15 86.2(10) . .
O5A C9 C10 C15 -84.5(10) . .
O5B C9 C10 C15 -142.6(12) . .
C15 C10 C11 C12 0.6(12) . .
C9 C10 C11 C12 178.6(8) . .
C15 C10 C11 F5 179.8(6) . .
C9 C10 C11 F5 -2.2(10) . .
F5 C11 C12 C13 -179.6(9) . .
C10 C11 C12 C13 -0.4(15) . .
F5 C11 C12 F6 0.7(14) . .
C10 C11 C12 F6 180.0(8) . .
C11 C12 C13 C14 0.0(17) . .
F6 C12 C13 C14 179.7(9) . .
C11 C12 C13 F7 -179.5(9) . .
F6 C12 C13 F7 0.2(16) . .
C12 C13 C14 F8 179.1(9) . .
F7 C13 C14 F8 -1.5(14) . .
C12 C13 C14 C15 0.2(15) . .
F7 C13 C14 C15 179.7(8) . .
C11 C10 C15 C14 -0.3(9) . .
C9 C10 C15 C14 -178.2(7) . .
C11 C10 C15 C16 175.8(7) . .
C9 C10 C15 C16 -2.0(10) . .
F8 C14 C15 C10 -178.8(7) . .
C13 C14 C15 C10 0.0(12) . .
F8 C14 C15 C16 4.9(11) . .
C13 C14 C15 C16 -176.3(8) . .
Ag3 O8A C16 O8B 73.7(16) . .
Ag5 O8A C16 O8B -177.4(19) 2_656 .
Ag3 O8A C16 O7B -60.5(12) . .
Ag5 O8A C16 O7B 48.4(13) 2_656 .
Ag3 O8A C16 O7A -11.2(16) . .
Ag5 O8A C16 O7A 97.7(10) 2_656 .
Ag3 O8A C16 C15 174.5(6) . .
Ag5 O8A C16 C15 -76.6(10) 2_656 .
O7B O8B C16 O8A -35.9(15) . .
Ag3 O8B C16 O8A -52.9(12) . .
Ag3 O8B C16 O7B -17.0(13) . .
O7B O8B C16 O7A 85.7(12) . .
Ag3 O8B C16 O7A 68.7(13) . .
O7B O8B C16 C15 -137.4(13) . .
Ag3 O8B C16 C15 -154.5(7) . .
O8B O7B C16 O8A 31.5(13) . .
Ag3 O7B C16 O8A 49.4(9) . .
Ag4 O7B C16 O8A 133.3(15) . .
Ag5 O7B C16 O8A -47.6(11) 2_656 .
Ag3 O7B C16 O8B 17.9(14) . .
Ag4 O7B C16 O8B 101.8(13) . .
Ag5 O7B C16 O8B -79.1(16) 2_656 .
O8B O7B C16 O7A -111.2(12) . .
Ag3 O7B C16 O7A -93.3(9) . .
Ag4 O7B C16 O7A -9.3(10) . .
Ag5 O7B C16 O7A 169.8(13) 2_656 .
O8B O7B C16 C15 124.3(18) . .
Ag3 O7B C16 C15 142.2(10) . .
Ag4 O7B C16 C15 -133.9(10) . .
Ag5 O7B C16 C15 45(2) 2_656 .
Ag4 O7A C16 O8A -27.4(14) . .
Ag4 O7A C16 O8B -78.5(15) . .
Ag4 O7A C16 O7B 11.1(12) . .
Ag4 O7A C16 C15 146.7(5) . .
C10 C15 C16 O8A -4.2(12) . .
C14 C15 C16 O8A 171.8(9) . .
C10 C15 C16 O8B 47.4(15) . .
C14 C15 C16 O8B -136.6(14) . .
C10 C15 C16 O7B -67.9(17) . .
C14 C15 C16 O7B 108.2(15) . .
C10 C15 C16 O7A -179.1(7) . .
C14 C15 C16 O7A -3.0(11) . .
Ag8 O9A C17 O9B -79(6) . .
Ag1 O9A C17 O9B -173(7) . .
Ag8 O9A C17 O10B 68.4(17) . .
Ag1 O9A C17 O10B -25.2(18) . .
Ag8 O9A C17 O10A 21.6(12) . .
Ag1 O9A C17 O10A -72.0(12) . .
Ag8 O9A C17 C18 -154.6(6) . .
Ag1 O9A C17 C18 111.7(8) . .
Ag8 O9B C17 O9A 70(5) . .
Ag8 O9B C17 O10B 29(4) . .
Ag8 O9B C17 O10A -26(3) . .
Ag8 O9B C17 C18 -172.9(11) . .
Ag2 O10B C17 O9A -68.9(17) . .
Ag2 O10B C17 O9B -52(3) . .
Ag2 O10B C17 O10A 48.5(14) . .
Ag2 O10B C17 C18 149.9(9) . .
Ag2 O10A C17 O9A 7.1(15) . .
Ag2 O10A C17 O9B 37(2) . .
Ag2 O10A C17 O10B -78(2) . .
Ag2 O10A C17 C18 -176.3(6) . .
O9A C17 C18 C23 177.2(7) . .
O9B C17 C18 C23 151.2(17) . .
O10B C17 C18 C23 -46.7(17) . .
O10A C17 C18 C23 0.6(11) . .
O9A C17 C18 C19 -0.8(11) . .
O9B C17 C18 C19 -26.8(19) . .
O10B C17 C18 C19 135.3(16) . .
O10A C17 C18 C19 -177.3(8) . .
C23 C18 C19 F9 178.4(6) . .
C17 C18 C19 F9 -3.6(10) . .
C23 C18 C19 C20 -2.1(10) . .
C17 C18 C19 C20 175.9(7) . .
F9 C19 C20 F10 -0.4(11) . .
C18 C19 C20 F10 -179.9(7) . .
F9 C19 C20 C21 -179.9(6) . .
C18 C19 C20 C21 0.6(11) . .
F10 C20 C21 F11 1.0(11) . .
C19 C20 C21 F11 -179.4(7) . .
F10 C20 C21 C22 -179.4(7) . .
C19 C20 C21 C22 0.1(11) . .
F11 C21 C22 F12 -1.1(10) . .
C20 C21 C22 F12 179.3(6) . .
F11 C21 C22 C23 -179.7(6) . .
C20 C21 C22 C23 0.8(11) . .
F12 C22 C23 C18 179.1(5) . .
C21 C22 C23 C18 -2.4(10) . .
F12 C22 C23 C24 -4.3(9) . .
C21 C22 C23 C24 174.2(6) . .
C19 C18 C23 C22 3.0(9) . .
C17 C18 C23 C22 -175.1(6) . .
C19 C18 C23 C24 -173.4(6) . .
C17 C18 C23 C24 8.6(9) . .
Ag7 O11 C24 O12 -143.3(6) . .
Ag7 O11 C24 C23 43.2(9) . .
Ag5 O12 C24 O11 -60.9(9) . .
Ag3 O12 C24 O11 134.1(7) . .
Ag6 O12 C24 O11 22.1(8) . .
Ag5 O12 C24 C23 112.8(5) . .
Ag3 O12 C24 C23 -52.1(8) . .
Ag6 O12 C24 C23 -164.2(5) . .
C22 C23 C24 O11 90.1(8) . .
C18 C23 C24 O11 -93.5(9) . .
C22 C23 C24 O12 -84.0(8) . .
C18 C23 C24 O12 92.5(8) . .
Ag3 O13 C25 O14 31.1(8) . .
Ag6 O13 C25 O14 -105.6(7) 2_656 .
Ag3 O13 C25 C26 -141.9(4) . .
Ag6 O13 C25 C26 81.3(6) 2_656 .
Ag4 O14 C25 O13 24.0(8) . .
Ag5 O14 C25 O13 -91.1(8) . .
Ag4 O14 C25 C26 -163.2(4) . .
Ag5 O14 C25 C26 81.6(6) . .
O13 C25 C26 C27 77.4(8) . .
O14 C25 C26 C27 -96.1(7) . .
O13 C25 C26 C31 -98.6(7) . .
O14 C25 C26 C31 87.9(8) . .
C31 C26 C27 F13 179.2(6) . .
C25 C26 C27 F13 3.0(10) . .
C31 C26 C27 C28 -0.7(11) . .
C25 C26 C27 C28 -176.9(7) . .
F13 C27 C28 F14 0.5(12) . .
C26 C27 C28 F14 -179.6(7) . .
F13 C27 C28 C29 -179.3(7) . .
C26 C27 C28 C29 0.7(13) . .
F14 C28 C29 F15 0.6(13) . .
C27 C28 C29 F15 -179.6(7) . .
F14 C28 C29 C30 -179.2(7) . .
C27 C28 C29 C30 0.5(13) . .
F15 C29 C30 F16 -0.2(11) . .
C28 C29 C30 F16 179.6(7) . .
F15 C29 C30 C31 178.5(7) . .
C28 C29 C30 C31 -1.7(12) . .
F16 C30 C31 C26 -179.8(6) . .
C29 C30 C31 C26 1.6(10) . .
F16 C30 C31 C32 2.0(10) . .
C29 C30 C31 C32 -176.6(7) . .
C27 C26 C31 C30 -0.4(9) . .
C25 C26 C31 C30 175.4(6) . .
C27 C26 C31 C32 177.8(6) . .
C25 C26 C31 C32 -6.4(9) . .
Ag7 O16 C32 O15 -12.2(10) 4_575 .
Ag7 O16 C32 C31 166.5(4) 4_575 .
Ag7 O15 C32 O16 -2.1(12) 2_656 .
Ag7 O15 C32 C31 179.1(5) 2_656 .
C30 C31 C32 O16 -12.5(10) . .
C26 C31 C32 O16 169.3(6) . .
C30 C31 C32 O15 166.4(6) . .
C26 C31 C32 O15 -11.8(9) . .
Ag6 O17 C33 N1 -0.7(14) . .
Ag2 O17 C33 N1 173.8(6) . .
C35 N1 C33 O17 -179.2(9) . .
C34 N1 C33 O17 3.0(13) . .
O14 Ag4 O18A C36A -46(8) . .
O7A Ag4 O18A C36A 144(8) . .
O18B Ag4 O18A C36A -6(2) . .
O7B Ag4 O18A C36A 105(8) . .
Ag3 Ag4 O18A C36A 95(8) . .
Ag4 O18A C36A N2 -168(7) . .
C37B N2 C36A O18A -179(2) . .
C38A N2 C36A O18A 7(3) . .
C37A N2 C36A O18A -180(2) . .
C38B N2 C36A O18A -7(8) . .
C36B N2 C36A O18A 1(2) . .
O14 Ag4 O18B C36B 151.2(12) . .
O7A Ag4 O18B C36B -25.6(16) . .
O18A Ag4 O18B C36B 5(6) . .
O7B Ag4 O18B C36B -68.1(16) . .
Ag3 Ag4 O18B C36B -101.7(14) . .
Ag4 O18B C36B N2 177.1(8) . .
C37B N2 C36B O18B 2(2) . .
C38A N2 C36B O18B -172(2) . .
C37A N2 C36B O18B -3(8) . .
C38B N2 C36B O18B -179.9(17) . .
C36A N2 C36B O18B 1.5(17) . .
